data_7124083
loop_
_publ_author_name
'Yang, Jing'
'Sun, Lili'
'Hao, Liang'
'Yang, Gang-Gang'
'Zou, Zhi-Cong'
'Cao, Qian'
'Ji, Liang-Nian'
'Mao, Zong-Wan'

_publ_section_title
;
 A halogen ion-selective phosphorescence turn-on probe based on induction
 of Pt--Pt interactions
;
_journal_name_full 'Chemical Communications'
_journal_paper_doi 10.1039/C9CC05093K
_journal_year 2019
_chemical_formula_moiety 'C21 H16 N3 Pt, 0.5(Cl2)'
_chemical_formula_sum 'C21 H16 Cl N3 Pt'
_chemical_formula_weight 540.91
_space_group_crystal_system orthorhombic
_space_group_IT_number 23
_space_group_name_Hall 'I 2 2'
_space_group_name_H-M_alt 'I 2 2 2'
_symmetry_space_group_name_Hall 'I 2 2'
_symmetry_space_group_name_H-M 'I 2 2 2'
_atom_sites_solution_hydrogens geom
_audit_creation_date 2019-07-27
_audit_creation_method
;
Olex2 1.2
(compiled 2018.05.29 svn.r3508 for OlexSys, GUI svn.r5506)
;
_audit_update_record
;
2019-08-07 deposited with the CCDC.    2019-08-22 downloaded from the CCDC.
;
_cell_angle_alpha 90
_cell_angle_beta 90
_cell_angle_gamma 90
_cell_formula_units_Z 2
_cell_length_a 3.68080(10)
_cell_length_b 15.8713(6)
_cell_length_c 18.2288(6)
_cell_measurement_reflns_used 1887
_cell_measurement_temperature 100(2)
_cell_measurement_theta_max 71.7830
_cell_measurement_theta_min 3.7150
_cell_volume 1064.91(6)
_computing_molecular_graphics 'Olex2 (Dolomanov et al., 2009)'
_computing_publication_material 'Olex2 (Dolomanov et al., 2009)'
_computing_structure_refinement 'ShelXL (Sheldrick, 2015)'
_diffrn_ambient_temperature 100.0
_diffrn_measured_fraction_theta_full 1.000
_diffrn_measured_fraction_theta_max 0.955
_diffrn_measurement_device_type 'multiwire proportional'
_diffrn_measurement_method 'phi and omega scans'
_diffrn_radiation_monochromator graphite
_diffrn_radiation_type CuK\a
_diffrn_radiation_wavelength 1.54178
_diffrn_reflns_av_R_equivalents 0.0694
_diffrn_reflns_av_unetI/netI 0.0439
_diffrn_reflns_Laue_measured_fraction_full 1.000
_diffrn_reflns_Laue_measured_fraction_max 0.955
_diffrn_reflns_limit_h_max 4
_diffrn_reflns_limit_h_min -4
_diffrn_reflns_limit_k_max 15
_diffrn_reflns_limit_k_min -19
_diffrn_reflns_limit_l_max 22
_diffrn_reflns_limit_l_min -22
_diffrn_reflns_number 2318
_diffrn_reflns_point_group_measured_fraction_full 1.000
_diffrn_reflns_point_group_measured_fraction_max 0.950
_diffrn_reflns_theta_full 67.679
_diffrn_reflns_theta_max 76.214
_diffrn_reflns_theta_min 3.693
_exptl_absorpt_coefficient_mu 13.533
_exptl_absorpt_correction_T_max 1.00000
_exptl_absorpt_correction_T_min 0.44571
_exptl_absorpt_correction_type multi-scan
_exptl_crystal_colour orange
_exptl_crystal_density_diffrn 1.687
_exptl_crystal_description needle
_exptl_crystal_F_000 516
_refine_diff_density_max 2.829
_refine_diff_density_min -1.801
_refine_diff_density_rms 0.304
_refine_ls_abs_structure_details
;
 Refined as an inversion twin.
;
_refine_ls_abs_structure_Flack 0.45(12)
_refine_ls_extinction_method none
_refine_ls_goodness_of_fit_ref 1.164
_refine_ls_hydrogen_treatment constr
_refine_ls_matrix_type full
_refine_ls_number_parameters 96
_refine_ls_number_reflns 1044
_refine_ls_number_restraints 56
_refine_ls_restrained_S_all 1.137
_refine_ls_R_factor_all 0.0636
_refine_ls_R_factor_gt 0.0634
_refine_ls_shift/su_max 0.001
_refine_ls_shift/su_mean 0.000
_refine_ls_structure_factor_coef Fsqd
_refine_ls_weighting_details 'w=1/[\s^2^(Fo^2^)+(0.1329P)^2^+8.9795P] where P=(Fo^2^+2Fc^2^)/3'
_refine_ls_weighting_scheme calc
_refine_ls_wR_factor_gt 0.1880
_refine_ls_wR_factor_ref 0.1882
_reflns_Friedel_coverage 0.618
_reflns_Friedel_fraction_full 1.000
_reflns_Friedel_fraction_max 0.943
_reflns_number_gt 1041
_reflns_number_total 1044
_reflns_threshold_expression 'I > 2\s(I)'
_cod_data_source_file c9cc05093k2.cif
_cod_data_source_block pt1-cl_lt
_cod_database_code 7124083
_shelx_shelxl_version_number 2014/7
_shelx_space_group_comment
;
The symmetry employed for this shelxl refinement is uniquely defined
by the following loop, which should always be used as a source of
symmetry information in preference to the above space-group names.
They are only intended as comments.
;
_olex2_refinement_description
;
1. Twinned data refinement
 Scales: 0.55(12)
 0.45(12)
2. Fixed Uiso
 At 1.2 times of:
  All C(H) groups, All C(H,H) groups
3. Shared sites
{C1, N1}
4. Restrained distances
 C1-C2
 1.42 with sigma of 0.02
 N1-C6
 1.4 with sigma of 0.02
5. Uiso/Uaniso restraints and constraints
Cl1 \\sim Cl2 \\sim Cl3 \\sim Cl4 \\sim Cl5: within 2A with sigma of 0.005 and
sigma for terminal atoms of 0.01
Uanis(C1) \\sim Ueq, Uanis(N1) \\sim Ueq: with sigma of 0.005 and sigma for
terminal atoms of 0.01
Uanis(C1) = Uanis(N1)
6. Others
 Fixed Sof: N1(0.75) C1(0.25) H6A(0.5) H6B(0.5) Cl1(0.05) Cl2(0.05) Cl3(0.075)
 Cl4(0.025) Cl5(0.05)
7.a Aromatic/amide H refined with riding coordinates:
 C3(H3), C4(H4), C5(H5), C6(H6A), C6(H6B)
;
_olex2_submission_special_instructions 'No special instructions were received'

loop_
_space_group_symop_operation_xyz
'x, y, z'
'-x, -y, z'
'x, -y, -z'
'-x, y, -z'
'x+1/2, y+1/2, z+1/2'
'-x+1/2, -y+1/2, z+1/2'
'x+1/2, -y+1/2, -z+1/2'
'-x+1/2, y+1/2, -z+1/2'

loop_
_atom_site_label
_atom_site_type_symbol
_atom_site_fract_x
_atom_site_fract_y
_atom_site_fract_z
_atom_site_U_iso_or_equiv
_atom_site_adp_type
_atom_site_occupancy
_atom_site_site_symmetry_order
_atom_site_calc_flag
_atom_site_refinement_flags_posn
_atom_site_refinement_flags_adp
_atom_site_refinement_flags_occupancy
_atom_site_disorder_assembly
_atom_site_disorder_group
Pt1 Pt 1.0000 0.0000 0.5000 0.0456(5) Uani 1 4 d S T P . .
N1 N 0.930(6) 0.0990(10) 0.4298(9) 0.053(5) Uani 0.75 1 d D U . A 2
C1 C 0.930(6) 0.0990(10) 0.4298(9) 0.053(5) Uani 0.25 1 d D U . A 1
C2 C 0.945(10) 0.1784(13) 0.4618(14) 0.059(9) Uani 1 1 d D . . . .
C3 C 0.843(9) 0.246(2) 0.4209(19) 0.078(9) Uani 1 1 d . . . . .
H3 H 0.8595 0.3009 0.4424 0.094 Uiso 1 1 calc R . . . .
C4 C 0.719(10) 0.240(3) 0.351(2) 0.088(11) Uani 1 1 d . . . . .
H4 H 0.6460 0.2885 0.3244 0.106 Uiso 1 1 calc R . . . .
C5 C 0.702(6) 0.166(3) 0.3224(17) 0.079(10) Uani 1 1 d . . . . .
H5 H 0.6226 0.1606 0.2730 0.095 Uiso 1 1 calc R . . . .
C6 C 0.795(7) 0.093(2) 0.3596(11) 0.067(7) Uani 1 1 d D . . . .
H6A H 0.7654 0.0398 0.3369 0.080 Uiso 0.5 1 calc R . . A 1
H6B H 0.7654 0.0398 0.3369 0.080 Uiso 0.5 1 calc R . . A 2
Cl1 Cl 0.90(4) 0.058(8) 0.077(9) 0.080(13) Uani 0.05 1 d . U . B 1
Cl2 Cl 0.5000 0.0000 0.157(5) 0.080(13) Uani 0.1 2 d S TU P C 2
Cl3 Cl 0.75(3) 0.004(18) 0.153(5) 0.080(13) Uani 0.075 1 d . U . B -1
Cl4 Cl 1.0000 0.0000 0.155(11) 0.080(13) Uani 0.05 2 d S TU P D 4
Cl5 Cl 1.13(5) 0.047(8) 0.183(10) 0.080(14) Uani 0.05 1 d . U . E 5

loop_
_atom_site_aniso_label
_atom_site_aniso_U_11
_atom_site_aniso_U_22
_atom_site_aniso_U_33
_atom_site_aniso_U_23
_atom_site_aniso_U_13
_atom_site_aniso_U_12
Pt1 0.0307(7) 0.0678(9) 0.0383(7) 0.000 0.000 0.000
N1 0.051(7) 0.057(6) 0.052(6) 0.006(4) 0.001(4) -0.006(4)
C1 0.051(7) 0.057(6) 0.052(6) 0.006(4) 0.001(4) -0.006(4)
C2 0.03(3) 0.070(11) 0.079(13) 0.006(10) 0.014(12) 0.011(11)
C3 0.056(14) 0.083(17) 0.10(2) 0.017(16) 0.028(16) -0.005(14)
C4 0.07(2) 0.11(2) 0.09(2) 0.05(2) 0.023(18) 0.003(18)
C5 0.029(13) 0.14(3) 0.065(16) 0.042(19) 0.006(10) -0.013(14)
C6 0.054(15) 0.100(19) 0.045(11) 0.027(13) 0.005(11) -0.007(13)
Cl1 0.08(3) 0.06(2) 0.10(3) 0.000(6) 0.000(6) -0.01(4)
Cl2 0.08(3) 0.06(2) 0.10(3) 0.000 0.000 -0.01(4)
Cl3 0.08(3) 0.06(2) 0.10(3) 0.000(7) 0.000(7) -0.01(4)
Cl4 0.08(3) 0.06(2) 0.10(3) 0.000 0.000 -0.01(4)
Cl5 0.08(3) 0.06(2) 0.10(3) -0.001(10) 0.001(10) -0.01(4)

loop_
_atom_type_symbol
_atom_type_description
_atom_type_scat_dispersion_real
_atom_type_scat_dispersion_imag
_atom_type_scat_source
C C 0.0181 0.0091 'International Tables Vol C Tables 4.2.6.8 and 6.1.1.4'
H H 0.0000 0.0000 'International Tables Vol C Tables 4.2.6.8 and 6.1.1.4'
N N 0.0311 0.0180 'International Tables Vol C Tables 4.2.6.8 and 6.1.1.4'
Cl Cl 0.3639 0.7018 'International Tables Vol C Tables 4.2.6.8 and 6.1.1.4'
Pt Pt -4.5932 6.9264 'International Tables Vol C Tables 4.2.6.8 and 6.1.1.4'

loop_
_geom_angle_atom_site_label_1
_geom_angle_atom_site_label_2
_geom_angle_atom_site_label_3
_geom_angle
_geom_angle_site_symmetry_1
_geom_angle_site_symmetry_3
N1 Pt1 N1 79.4(9) . 4_756
N1 Pt1 N1 79.4(9) 2_755 3_556
N1 Pt1 N1 165.6(12) . 3_556
N1 Pt1 N1 102.4(9) . 2_755
N1 Pt1 N1 165.6(12) 4_756 2_755
N1 Pt1 N1 102.4(9) 4_756 3_556
C1 Pt1 C1 79.4(9) . 4_756
C1 Pt1 C1 79.4(9) 2_755 3_556
C1 Pt1 C1 165.6(12) . 3_556
C1 Pt1 C1 102.4(9) 4_756 3_556
C1 Pt1 C1 102.4(9) . 2_755
C1 Pt1 C1 165.6(12) 4_756 2_755
C2 N1 Pt1 115.5(15) . .
C6 N1 Pt1 125.2(17) . .
C6 N1 C2 118(2) . .
C2 C1 Pt1 115.5(15) . .
C6 C1 Pt1 125.2(17) . .
C6 C1 C2 118(2) . .
N1 C2 C2 114.5(14) . 4_756
C1 C2 C2 114.5(14) . 4_756
C3 C2 N1 119(3) . .
C3 C2 C1 119(3) . .
C3 C2 C2 126.9(19) . 4_756
C4 C3 C2 123(3) . .
C5 C4 C3 118(3) . .
C4 C5 C6 123(3) . .
C5 C6 N1 120(3) . .
C5 C6 C1 120(3) . .
Cl3 Cl1 Cl1 70(9) . 2_755

loop_
_geom_bond_atom_site_label_1
_geom_bond_atom_site_label_2
_geom_bond_distance
_geom_bond_site_symmetry_2
Pt1 N1 2.043(17) .
Pt1 N1 2.043(17) 3_556
Pt1 N1 2.043(17) 2_755
Pt1 N1 2.043(17) 4_756
Pt1 C1 2.043(17) .
Pt1 C1 2.043(17) 4_756
Pt1 C1 2.043(17) 3_556
Pt1 C1 2.043(17) 2_755
N1 C2 1.39(2) .
N1 C6 1.38(2) .
C1 C2 1.39(2) .
C1 C6 1.38(2) .
C2 C2 1.45(5) 4_756
C2 C3 1.37(4) .
C3 C4 1.35(5) .
C4 C5 1.30(6) .
C5 C6 1.37(5) .
Cl1 Cl1 2.0(3) 2_755
Cl1 Cl3 1.7(2) .
Cl5 Cl5 1.8(3) 2_755

loop_
_twin_individual_id
_twin_individual_mass_fraction_refined
1 0.55(12)
2 0.45(12)
